data_7060931
loop_
_publ_author_name
'Gu, Xiao-Li'
'Li, Jian-Rong'
'Jin, Bo'
'Guo, Yang'
'Jing, Xing-Bin'
'Zhao, Pei-Hua'

_publ_section_title
;
 Phosphine-substituted diiron complexes Fe2(\m-Rodt)(CO)6&#x2212;n(PPh3)n
 (R = Ph, Me, H and n = 1, 2) featuring desymmetrized oxadithiolate
 bridges: structures, protonation, and electrocatalysis
;
_journal_issue 38
_journal_name_full 'New Journal of Chemistry'
_journal_page_first 17996
_journal_page_last 18007
_journal_paper_doi 10.1039/D1NJ03398K
_journal_volume 45
_journal_year 2021
_chemical_formula_moiety 'C31 H23 Fe2 O6 P S2'
_chemical_formula_sum 'C31 H23 Fe2 O6 P S2'
_chemical_formula_weight 698.28
_space_group_crystal_system triclinic
_space_group_IT_number 2
_space_group_name_Hall '-P 1'
_space_group_name_H-M_alt 'P -1'
_atom_sites_solution_hydrogens geom
_atom_sites_solution_primary heavy
_audit_creation_date 2019-12-31
_audit_creation_method
;
Olex2 1.2
(compiled 2018.05.29 svn.r3508 for OlexSys, GUI svn.r5506)
;
_audit_update_record
;
2021-05-13 deposited with the CCDC.	2021-08-25 downloaded from the CCDC.
;
_cell_angle_alpha 96.927(3)
_cell_angle_beta 92.816(3)
_cell_angle_gamma 115.474(2)
_cell_formula_units_Z 2
_cell_length_a 9.0226(5)
_cell_length_b 10.2799(6)
_cell_length_c 17.7088(11)
_cell_measurement_reflns_used 7937
_cell_measurement_temperature 150(2)
_cell_measurement_theta_max 26.34
_cell_measurement_theta_min 2.22
_cell_volume 1462.63(15)
_computing_cell_refinement 'SAINT v8.37A (Bruker, 2015)'
_computing_data_reduction 'SAINT v8.37A (Bruker, 2015)'
_computing_molecular_graphics 'Olex2 (Dolomanov et al., 2009)'
_computing_publication_material 'Olex2 (Dolomanov et al., 2009)'
_computing_structure_refinement 'ShelXL (Sheldrick, 2015)'
_computing_structure_solution 'ShelXS (Sheldrick, 2008)'
_diffrn_ambient_temperature 150(2)
_diffrn_measured_fraction_theta_full 0.999
_diffrn_measured_fraction_theta_max 0.996
_diffrn_measurement_device_type 'CCD area detector'
_diffrn_measurement_method 'phi and omega scans'
_diffrn_radiation_monochromator graphite
_diffrn_radiation_type MoK\a
_diffrn_radiation_wavelength 0.71073
_diffrn_reflns_av_R_equivalents 0.0524
_diffrn_reflns_av_unetI/netI 0.0426
_diffrn_reflns_Laue_measured_fraction_full 0.999
_diffrn_reflns_Laue_measured_fraction_max 0.996
_diffrn_reflns_limit_h_max 11
_diffrn_reflns_limit_h_min -11
_diffrn_reflns_limit_k_max 12
_diffrn_reflns_limit_k_min -12
_diffrn_reflns_limit_l_max 22
_diffrn_reflns_limit_l_min -22
_diffrn_reflns_number 26250
_diffrn_reflns_point_group_measured_fraction_full 0.999
_diffrn_reflns_point_group_measured_fraction_max 0.996
_diffrn_reflns_theta_full 25.242
_diffrn_reflns_theta_max 26.428
_diffrn_reflns_theta_min 2.222
_exptl_absorpt_coefficient_mu 1.233
_exptl_absorpt_correction_T_max 0.0276
_exptl_absorpt_correction_T_min 0.0102
_exptl_absorpt_correction_type multi-scan
_exptl_absorpt_process_details
'SADABS-2016/2 (Bruker,2016/2) was used for absorption correction. wR2(int) was 0.0762 before and 0.0583 after correction. The Ratio of minimum to maximum transmission is 0.3696. The \l/2 correction factor is Not present.'
_exptl_crystal_colour 'metallic reddish red'
_exptl_crystal_colour_lustre metallic
_exptl_crystal_colour_modifier reddish
_exptl_crystal_colour_primary red
_exptl_crystal_density_diffrn 1.586
_exptl_crystal_description block
_exptl_crystal_F_000 712
_exptl_crystal_size_max 0.26
_exptl_crystal_size_mid 0.18
_exptl_crystal_size_min 0.14
_refine_diff_density_max 0.347
_refine_diff_density_min -0.311
_refine_diff_density_rms 0.072
_refine_ls_extinction_method none
_refine_ls_goodness_of_fit_ref 1.013
_refine_ls_hydrogen_treatment constr
_refine_ls_matrix_type full
_refine_ls_number_parameters 379
_refine_ls_number_reflns 6000
_refine_ls_number_restraints 0
_refine_ls_restrained_S_all 1.013
_refine_ls_R_factor_all 0.0608
_refine_ls_R_factor_gt 0.0382
_refine_ls_shift/su_max 0.001
_refine_ls_shift/su_mean 0.000
_refine_ls_structure_factor_coef Fsqd
_refine_ls_weighting_details 'w=1/[\s^2^(Fo^2^)+(0.0483P)^2^+0.6892P] where P=(Fo^2^+2Fc^2^)/3'
_refine_ls_weighting_scheme calc
_refine_ls_wR_factor_gt 0.0901
_refine_ls_wR_factor_ref 0.1008
_reflns_Friedel_coverage 0.000
_reflns_number_gt 4494
_reflns_number_total 6000
_reflns_threshold_expression 'I > 2\s(I)'
_cod_data_source_file d1nj03398k2.cif
_cod_data_source_block mo_1231_5_0m
_cod_depositor_comments 'Adding full bibliography for 7060931--7060934.cif.'
_cod_database_code 7060931
_shelx_shelxl_version_number 2014/7
_shelx_space_group_comment
;
The symmetry employed for this shelxl refinement is uniquely defined
by the following loop, which should always be used as a source of
symmetry information in preference to the above space-group names.
They are only intended as comments.
;
_shelx_estimated_absorpt_t_max 0.846
_shelx_estimated_absorpt_t_min 0.740
_olex2_refinement_description
;
1. Fixed Uiso
 At 1.2 times of:
  All C(H) groups, All C(H,H) groups
2.a Ternary CH refined with riding coordinates:
 C7(H7)
2.b Secondary CH2 refined with riding coordinates:
 C6(H6A,H6B)
2.c Aromatic/amide H refined with riding coordinates:
 C9(H9), C10(H10), C11(H11), C12(H12), C13(H13), C15(H15), C16(H16), C17(H17),
 C18(H18), C19(H19), C21(H21), C22(H22), C23(H23), C24(H24), C25(H25), C27(H27),
  C28(H28), C29(H29), C30(H30), C31(H31)
;
_olex2_submission_special_instructions 'No special instructions were received'

loop_
_space_group_symop_operation_xyz
'x, y, z'
'-x, -y, -z'

loop_
_atom_site_label
_atom_site_type_symbol
_atom_site_fract_x
_atom_site_fract_y
_atom_site_fract_z
_atom_site_U_iso_or_equiv
_atom_site_adp_type
_atom_site_occupancy
_atom_site_site_symmetry_order
_atom_site_calc_flag
_atom_site_refinement_flags_posn
_atom_site_refinement_flags_adp
_atom_site_refinement_flags_occupancy
_atom_site_disorder_assembly
_atom_site_disorder_group
Fe1 Fe 0.97232(5) 0.75070(5) 0.59766(3) 0.03526(12) Uani 1 1 d . . . . .
Fe2 Fe 0.81694(5) 0.81950(5) 0.70264(2) 0.03108(12) Uani 1 1 d . . . . .
S1 S 0.91095(10) 0.94190(9) 0.60423(5) 0.03832(19) Uani 1 1 d . . . . .
S2 S 1.07200(9) 0.83360(8) 0.72085(4) 0.03087(17) Uani 1 1 d . . . . .
P1 P 0.70671(9) 0.63362(8) 0.76932(4) 0.02940(17) Uani 1 1 d . . . . .
O1 O 1.2805(3) 0.8859(3) 0.52791(16) 0.0623(7) Uani 1 1 d . . . . .
O2 O 1.0009(3) 0.4801(3) 0.61088(15) 0.0541(6) Uani 1 1 d . . . . .
O3 O 0.7043(4) 0.5960(3) 0.47283(16) 0.0678(8) Uani 1 1 d . . . . .
O4 O 0.4876(3) 0.7400(3) 0.62622(16) 0.0580(7) Uani 1 1 d . . . . .
O5 O 0.8436(3) 1.0509(2) 0.82324(14) 0.0443(5) Uani 1 1 d . . . . .
O6 O 1.1553(3) 1.1236(2) 0.71724(12) 0.0372(5) Uani 1 1 d . . . . .
C1 C 1.1583(4) 0.8285(4) 0.55216(19) 0.0420(7) Uani 1 1 d . . . . .
C2 C 0.9855(4) 0.5840(4) 0.60729(18) 0.0401(7) Uani 1 1 d . . . . .
C3 C 0.8092(4) 0.6572(4) 0.5209(2) 0.0467(8) Uani 1 1 d . . . . .
C4 C 0.6141(4) 0.7674(4) 0.65641(19) 0.0406(7) Uani 1 1 d . . . . .
C5 C 0.8312(4) 0.9585(3) 0.77595(19) 0.0346(7) Uani 1 1 d . . . . .
C6 C 1.0969(4) 1.1108(3) 0.6400(2) 0.0427(8) Uani 1 1 d . . . . .
H6A H 1.1856 1.1164 0.6079 0.051 Uiso 1 1 calc R . . . .
H6B H 1.0731 1.1947 0.6342 0.051 Uiso 1 1 calc R . . . .
C7 C 1.2263(4) 1.0295(3) 0.73064(18) 0.0348(7) Uani 1 1 d . . . . .
H7 H 1.3085 1.0382 0.6934 0.042 Uiso 1 1 calc R . . . .
C8 C 1.3154(3) 1.0764(3) 0.81056(17) 0.0332(6) Uani 1 1 d . . . . .
C9 C 1.2584(4) 1.1364(3) 0.87035(19) 0.0399(7) Uani 1 1 d . . . . .
H9 H 1.1629 1.1515 0.8608 0.048 Uiso 1 1 calc R . . . .
C10 C 1.3401(4) 1.1743(4) 0.94383(19) 0.0436(8) Uani 1 1 d . . . . .
H10 H 1.2990 1.2128 0.9847 0.052 Uiso 1 1 calc R . . . .
C11 C 1.4813(4) 1.1557(3) 0.95721(19) 0.0411(7) Uani 1 1 d . . . . .
H11 H 1.5387 1.1833 1.0073 0.049 Uiso 1 1 calc R . . . .
C12 C 1.5393(4) 1.0974(4) 0.89828(19) 0.0422(8) Uani 1 1 d . . . . .
H12 H 1.6361 1.0843 0.9078 0.051 Uiso 1 1 calc R . . . .
C13 C 1.4564(4) 1.0578(3) 0.82504(19) 0.0390(7) Uani 1 1 d . . . . .
H13 H 1.4968 1.0176 0.7845 0.047 Uiso 1 1 calc R . . . .
C14 C 0.8043(3) 0.6478(3) 0.86541(17) 0.0310(6) Uani 1 1 d . . . . .
C15 C 0.9481(4) 0.7707(3) 0.89722(17) 0.0327(6) Uani 1 1 d . . . . .
H15 H 0.9984 0.8480 0.8686 0.039 Uiso 1 1 calc R . . . .
C16 C 1.0179(4) 0.7805(4) 0.97066(18) 0.0398(7) Uani 1 1 d . . . . .
H16 H 1.1154 0.8648 0.9922 0.048 Uiso 1 1 calc R . . . .
C17 C 0.9467(4) 0.6690(4) 1.01218(19) 0.0412(7) Uani 1 1 d . . . . .
H17 H 0.9966 0.6749 1.0618 0.049 Uiso 1 1 calc R . . . .
C18 C 0.8018(4) 0.5478(4) 0.9816(2) 0.0442(8) Uani 1 1 d . . . . .
H18 H 0.7520 0.4712 1.0106 0.053 Uiso 1 1 calc R . . . .
C19 C 0.7289(4) 0.5374(3) 0.90894(18) 0.0363(7) Uani 1 1 d . . . . .
H19 H 0.6280 0.4553 0.8889 0.044 Uiso 1 1 calc R . . . .
C20 C 0.4968(3) 0.5986(3) 0.79131(17) 0.0310(6) Uani 1 1 d . . . . .
C21 C 0.4729(4) 0.7163(3) 0.82620(18) 0.0366(7) Uani 1 1 d . . . . .
H21 H 0.5638 0.8102 0.8380 0.044 Uiso 1 1 calc R . . . .
C22 C 0.3172(4) 0.6971(4) 0.84381(19) 0.0392(7) Uani 1 1 d . . . . .
H22 H 0.3019 0.7779 0.8674 0.047 Uiso 1 1 calc R . . . .
C23 C 0.1853(4) 0.5613(3) 0.8271(2) 0.0421(8) Uani 1 1 d . . . . .
H23 H 0.0787 0.5482 0.8389 0.050 Uiso 1 1 calc R . . . .
C24 C 0.2079(4) 0.4451(4) 0.7936(2) 0.0486(9) Uani 1 1 d . . . . .
H24 H 0.1168 0.3511 0.7829 0.058 Uiso 1 1 calc R . . . .
C25 C 0.3632(4) 0.4634(3) 0.7751(2) 0.0418(8) Uani 1 1 d . . . . .
H25 H 0.3770 0.3821 0.7512 0.050 Uiso 1 1 calc R . . . .
C26 C 0.6785(3) 0.4568(3) 0.71848(17) 0.0320(6) Uani 1 1 d . . . . .
C27 C 0.7470(4) 0.3726(3) 0.74633(19) 0.0381(7) Uani 1 1 d . . . . .
H27 H 0.8099 0.4041 0.7952 0.046 Uiso 1 1 calc R . . . .
C28 C 0.7241(4) 0.2414(3) 0.7029(2) 0.0441(8) Uani 1 1 d . . . . .
H28 H 0.7725 0.1845 0.7221 0.053 Uiso 1 1 calc R . . . .
C29 C 0.6322(4) 0.1944(4) 0.6328(2) 0.0453(8) Uani 1 1 d . . . . .
H29 H 0.6156 0.1043 0.6038 0.054 Uiso 1 1 calc R . . . .
C30 C 0.5636(4) 0.2774(4) 0.6041(2) 0.0436(8) Uani 1 1 d . . . . .
H30 H 0.4995 0.2444 0.5555 0.052 Uiso 1 1 calc R . . . .
C31 C 0.5883(4) 0.4090(3) 0.64619(18) 0.0385(7) Uani 1 1 d . . . . .
H31 H 0.5433 0.4673 0.6256 0.046 Uiso 1 1 calc R . . . .

loop_
_atom_site_aniso_label
_atom_site_aniso_U_11
_atom_site_aniso_U_22
_atom_site_aniso_U_33
_atom_site_aniso_U_23
_atom_site_aniso_U_13
_atom_site_aniso_U_12
Fe1 0.0369(2) 0.0361(2) 0.0303(2) 0.00458(19) 0.00306(18) 0.0139(2)
Fe2 0.0302(2) 0.0303(2) 0.0326(2) 0.00708(17) 0.00227(17) 0.01283(18)
S1 0.0393(4) 0.0385(4) 0.0365(4) 0.0125(3) 0.0019(3) 0.0151(3)
S2 0.0303(4) 0.0296(4) 0.0313(4) 0.0043(3) 0.0026(3) 0.0120(3)
P1 0.0272(4) 0.0285(4) 0.0312(4) 0.0049(3) 0.0015(3) 0.0112(3)
O1 0.0554(16) 0.0719(18) 0.0542(17) 0.0115(14) 0.0219(14) 0.0210(14)
O2 0.0590(16) 0.0430(14) 0.0635(17) 0.0061(12) 0.0142(13) 0.0252(12)
O3 0.0642(17) 0.0688(19) 0.0559(18) -0.0052(14) -0.0214(15) 0.0226(15)
O4 0.0409(14) 0.0685(17) 0.0623(17) 0.0187(14) -0.0092(12) 0.0213(13)
O5 0.0438(13) 0.0390(13) 0.0520(15) -0.0012(11) 0.0045(11) 0.0222(11)
O6 0.0395(12) 0.0306(11) 0.0386(12) 0.0082(9) 0.0012(9) 0.0124(9)
C1 0.0485(19) 0.0454(19) 0.0305(17) 0.0045(14) 0.0068(15) 0.0192(16)
C2 0.0422(18) 0.0413(19) 0.0315(17) -0.0008(14) 0.0062(14) 0.0148(15)
C3 0.050(2) 0.047(2) 0.042(2) 0.0086(16) 0.0018(17) 0.0201(17)
C4 0.0419(18) 0.0401(18) 0.0390(18) 0.0125(14) 0.0013(15) 0.0161(15)
C5 0.0277(14) 0.0351(16) 0.0431(19) 0.0115(14) 0.0053(13) 0.0144(13)
C6 0.0451(18) 0.0362(17) 0.045(2) 0.0149(15) 0.0048(15) 0.0144(15)
C7 0.0312(15) 0.0309(15) 0.0390(18) 0.0044(13) 0.0054(13) 0.0106(13)
C8 0.0307(15) 0.0266(15) 0.0362(17) 0.0061(12) 0.0055(13) 0.0065(12)
C9 0.0351(16) 0.0418(18) 0.0430(19) 0.0011(14) 0.0044(14) 0.0184(14)
C10 0.0460(18) 0.0447(19) 0.0392(19) -0.0031(15) 0.0053(15) 0.0214(16)
C11 0.0436(18) 0.0369(17) 0.0356(18) 0.0000(14) -0.0017(14) 0.0132(14)
C12 0.0389(17) 0.0459(19) 0.044(2) 0.0058(15) -0.0007(15) 0.0212(15)
C13 0.0380(17) 0.0396(17) 0.0399(18) 0.0056(14) 0.0081(14) 0.0173(14)
C14 0.0310(15) 0.0341(15) 0.0303(16) 0.0037(12) 0.0012(12) 0.0172(13)
C15 0.0311(15) 0.0357(16) 0.0324(16) 0.0043(13) 0.0034(12) 0.0160(13)
C16 0.0360(16) 0.0456(19) 0.0354(18) -0.0020(14) -0.0023(14) 0.0185(15)
C17 0.0455(18) 0.0486(19) 0.0332(18) 0.0054(15) -0.0010(14) 0.0248(16)
C18 0.053(2) 0.0413(18) 0.0407(19) 0.0123(15) 0.0042(16) 0.0215(16)
C19 0.0375(16) 0.0343(16) 0.0350(17) 0.0071(13) 0.0012(13) 0.0136(13)
C20 0.0277(14) 0.0344(16) 0.0305(16) 0.0069(12) 0.0024(12) 0.0130(12)
C21 0.0330(15) 0.0315(16) 0.0421(19) 0.0031(13) 0.0037(13) 0.0119(13)
C22 0.0385(17) 0.0386(17) 0.0418(19) 0.0059(14) 0.0070(14) 0.0181(14)
C23 0.0295(16) 0.0410(18) 0.055(2) 0.0072(16) 0.0069(15) 0.0144(14)
C24 0.0308(17) 0.0371(18) 0.067(3) 0.0016(17) 0.0058(16) 0.0066(14)
C25 0.0357(17) 0.0317(16) 0.056(2) 0.0029(15) 0.0053(15) 0.0138(14)
C26 0.0277(14) 0.0318(15) 0.0332(16) 0.0048(12) 0.0067(12) 0.0098(12)
C27 0.0359(16) 0.0362(17) 0.0417(19) 0.0064(14) 0.0034(14) 0.0154(14)
C28 0.0499(19) 0.0355(17) 0.054(2) 0.0125(16) 0.0123(17) 0.0229(16)
C29 0.051(2) 0.0326(17) 0.048(2) 0.0033(15) 0.0152(17) 0.0143(15)
C30 0.0436(18) 0.0397(18) 0.0376(19) 0.0019(14) 0.0051(15) 0.0100(15)
C31 0.0385(17) 0.0362(17) 0.0378(18) 0.0053(14) -0.0001(14) 0.0143(14)

loop_
_atom_type_symbol
_atom_type_description
_atom_type_scat_dispersion_real
_atom_type_scat_dispersion_imag
_atom_type_scat_source
C C 0.0033 0.0016 'International Tables Vol C Tables 4.2.6.8 and 6.1.1.4'
H H 0.0000 0.0000 'International Tables Vol C Tables 4.2.6.8 and 6.1.1.4'
Fe Fe 0.3463 0.8444 'International Tables Vol C Tables 4.2.6.8 and 6.1.1.4'
O O 0.0106 0.0060 'International Tables Vol C Tables 4.2.6.8 and 6.1.1.4'
P P 0.1023 0.0942 'International Tables Vol C Tables 4.2.6.8 and 6.1.1.4'
S S 0.1246 0.1234 'International Tables Vol C Tables 4.2.6.8 and 6.1.1.4'

loop_
_geom_angle_atom_site_label_1
_geom_angle_atom_site_label_2
_geom_angle_atom_site_label_3
_geom_angle
_geom_angle_site_symmetry_1
_geom_angle_site_symmetry_3
_geom_angle_publ_flag
S1 Fe1 Fe2 55.03(2) . . ?
S2 Fe1 Fe2 54.91(2) . . ?
S2 Fe1 S1 85.45(3) . . ?
C1 Fe1 Fe2 141.16(11) . . ?
C1 Fe1 S1 97.52(11) . . ?
C1 Fe1 S2 100.95(11) . . ?
C2 Fe1 Fe2 112.24(10) . . ?
C2 Fe1 S1 166.74(11) . . ?
C2 Fe1 S2 89.28(10) . . ?
C2 Fe1 C1 95.43(15) . . ?
C3 Fe1 Fe2 101.21(12) . . ?
C3 Fe1 S1 88.72(11) . . ?
C3 Fe1 S2 153.61(12) . . ?
C3 Fe1 C1 105.33(16) . . ?
C3 Fe1 C2 90.64(15) . . ?
S1 Fe2 Fe1 54.83(2) . . ?
S2 Fe2 Fe1 54.46(2) . . ?
S2 Fe2 S1 85.03(3) . . ?
S2 Fe2 P1 93.35(3) . . ?
P1 Fe2 Fe1 108.90(3) . . ?
P1 Fe2 S1 160.47(4) . . ?
C4 Fe2 Fe1 104.98(11) . . ?
C4 Fe2 S1 86.09(11) . . ?
C4 Fe2 S2 158.75(11) . . ?
C4 Fe2 P1 88.63(10) . . ?
C5 Fe2 Fe1 144.19(10) . . ?
C5 Fe2 S1 102.84(10) . . ?
C5 Fe2 S2 100.55(10) . . ?
C5 Fe2 P1 96.60(10) . . ?
C5 Fe2 C4 100.22(14) . . ?
Fe1 S1 Fe2 70.14(3) . . ?
C6 S1 Fe1 109.61(11) . . ?
C6 S1 Fe2 109.02(11) . . ?
Fe1 S2 Fe2 70.64(3) . . ?
C7 S2 Fe1 108.87(10) . . ?
C7 S2 Fe2 108.68(10) . . ?
C14 P1 Fe2 119.65(10) . . ?
C14 P1 C20 100.12(13) . . ?
C20 P1 Fe2 112.59(10) . . ?
C26 P1 Fe2 114.32(10) . . ?
C26 P1 C14 104.93(13) . . ?
C26 P1 C20 103.12(13) . . ?
C7 O6 C6 114.5(2) . . ?
O1 C1 Fe1 174.9(3) . . ?
O2 C2 Fe1 176.2(3) . . ?
O3 C3 Fe1 178.9(4) . . ?
O4 C4 Fe2 177.2(3) . . ?
O5 C5 Fe2 178.6(3) . . ?
S1 C6 H6A 108.7 . . ?
S1 C6 H6B 108.7 . . ?
O6 C6 S1 114.4(2) . . ?
O6 C6 H6A 108.7 . . ?
O6 C6 H6B 108.7 . . ?
H6A C6 H6B 107.6 . . ?
S2 C7 H7 108.6 . . ?
O6 C7 S2 113.5(2) . . ?
O6 C7 H7 108.6 . . ?
O6 C7 C8 108.9(2) . . ?
C8 C7 S2 108.4(2) . . ?
C8 C7 H7 108.6 . . ?
C9 C8 C7 121.7(3) . . ?
C13 C8 C7 119.2(3) . . ?
C13 C8 C9 119.1(3) . . ?
C8 C9 H9 119.8 . . ?
C10 C9 C8 120.5(3) . . ?
C10 C9 H9 119.8 . . ?
C9 C10 H10 120.2 . . ?
C11 C10 C9 119.7(3) . . ?
C11 C10 H10 120.2 . . ?
C10 C11 H11 119.9 . . ?
C12 C11 C10 120.2(3) . . ?
C12 C11 H11 119.9 . . ?
C11 C12 H12 120.0 . . ?
C11 C12 C13 120.1(3) . . ?
C13 C12 H12 120.0 . . ?
C8 C13 C12 120.5(3) . . ?
C8 C13 H13 119.8 . . ?
C12 C13 H13 119.8 . . ?
C15 C14 P1 121.1(2) . . ?
C15 C14 C19 119.3(3) . . ?
C19 C14 P1 119.5(2) . . ?
C14 C15 H15 119.9 . . ?
C16 C15 C14 120.2(3) . . ?
C16 C15 H15 119.9 . . ?
C15 C16 H16 119.8 . . ?
C17 C16 C15 120.4(3) . . ?
C17 C16 H16 119.8 . . ?
C16 C17 H17 120.1 . . ?
C16 C17 C18 119.8(3) . . ?
C18 C17 H17 120.1 . . ?
C17 C18 H18 119.7 . . ?
C19 C18 C17 120.6(3) . . ?
C19 C18 H18 119.7 . . ?
C14 C19 H19 120.1 . . ?
C18 C19 C14 119.8(3) . . ?
C18 C19 H19 120.1 . . ?
C21 C20 P1 117.8(2) . . ?
C25 C20 P1 123.6(2) . . ?
C25 C20 C21 118.7(3) . . ?
C20 C21 H21 119.7 . . ?
C22 C21 C20 120.5(3) . . ?
C22 C21 H21 119.7 . . ?
C21 C22 H22 120.0 . . ?
C23 C22 C21 120.0(3) . . ?
C23 C22 H22 120.0 . . ?
C22 C23 H23 120.0 . . ?
C24 C23 C22 119.9(3) . . ?
C24 C23 H23 120.0 . . ?
C23 C24 H24 119.7 . . ?
C23 C24 C25 120.6(3) . . ?
C25 C24 H24 119.7 . . ?
C20 C25 C24 120.3(3) . . ?
C20 C25 H25 119.8 . . ?
C24 C25 H25 119.8 . . ?
C27 C26 P1 123.8(2) . . ?
C27 C26 C31 118.8(3) . . ?
C31 C26 P1 117.4(2) . . ?
C26 C27 H27 119.9 . . ?
C26 C27 C28 120.2(3) . . ?
C28 C27 H27 119.9 . . ?
C27 C28 H28 119.9 . . ?
C29 C28 C27 120.3(3) . . ?
C29 C28 H28 119.9 . . ?
C28 C29 H29 119.9 . . ?
C28 C29 C30 120.2(3) . . ?
C30 C29 H29 119.9 . . ?
C29 C30 H30 120.0 . . ?
C29 C30 C31 119.9(3) . . ?
C31 C30 H30 120.0 . . ?
C26 C31 H31 119.7 . . ?
C30 C31 C26 120.6(3) . . ?
C30 C31 H31 119.7 . . ?

loop_
_geom_bond_atom_site_label_1
_geom_bond_atom_site_label_2
_geom_bond_distance
_geom_bond_site_symmetry_2
_geom_bond_publ_flag
Fe1 Fe2 2.5910(6) . ?
Fe1 S1 2.2519(9) . ?
Fe1 S2 2.2347(9) . ?
Fe1 C1 1.799(4) . ?
Fe1 C2 1.795(3) . ?
Fe1 C3 1.791(4) . ?
Fe2 S1 2.2574(9) . ?
Fe2 S2 2.2472(8) . ?
Fe2 P1 2.2494(9) . ?
Fe2 C4 1.792(3) . ?
Fe2 C5 1.767(3) . ?
S1 C6 1.832(3) . ?
S2 C7 1.872(3) . ?
P1 C14 1.837(3) . ?
P1 C20 1.841(3) . ?
P1 C26 1.834(3) . ?
O1 C1 1.139(4) . ?
O2 C2 1.143(4) . ?
O3 C3 1.139(4) . ?
O4 C4 1.138(4) . ?
O5 C5 1.151(4) . ?
O6 C6 1.411(4) . ?
O6 C7 1.405(3) . ?
C6 H6A 0.9900 . ?
C6 H6B 0.9900 . ?
C7 H7 1.0000 . ?
C7 C8 1.507(4) . ?
C8 C9 1.391(4) . ?
C8 C13 1.382(4) . ?
C9 H9 0.9500 . ?
C9 C10 1.387(5) . ?
C10 H10 0.9500 . ?
C10 C11 1.381(5) . ?
C11 H11 0.9500 . ?
C11 C12 1.376(5) . ?
C12 H12 0.9500 . ?
C12 C13 1.386(5) . ?
C13 H13 0.9500 . ?
C14 C15 1.394(4) . ?
C14 C19 1.394(4) . ?
C15 H15 0.9500 . ?
C15 C16 1.390(4) . ?
C16 H16 0.9500 . ?
C16 C17 1.372(5) . ?
C17 H17 0.9500 . ?
C17 C18 1.386(5) . ?
C18 H18 0.9500 . ?
C18 C19 1.386(4) . ?
C19 H19 0.9500 . ?
C20 C21 1.396(4) . ?
C20 C25 1.377(4) . ?
C21 H21 0.9500 . ?
C21 C22 1.388(4) . ?
C22 H22 0.9500 . ?
C22 C23 1.374(4) . ?
C23 H23 0.9500 . ?
C23 C24 1.368(5) . ?
C24 H24 0.9500 . ?
C24 C25 1.393(4) . ?
C25 H25 0.9500 . ?
C26 C27 1.381(4) . ?
C26 C31 1.394(4) . ?
C27 H27 0.9500 . ?
C27 C28 1.395(4) . ?
C28 H28 0.9500 . ?
C28 C29 1.368(5) . ?
C29 H29 0.9500 . ?
C29 C30 1.377(5) . ?
C30 H30 0.9500 . ?
C30 C31 1.385(4) . ?
C31 H31 0.9500 . ?

loop_
_geom_torsion_atom_site_label_1
_geom_torsion_atom_site_label_2
_geom_torsion_atom_site_label_3
_geom_torsion_atom_site_label_4
_geom_torsion
_geom_torsion_site_symmetry_1
_geom_torsion_site_symmetry_2
_geom_torsion_site_symmetry_3
_geom_torsion_site_symmetry_4
_geom_torsion_publ_flag
Fe1 S1 C6 O6 -68.1(2) . . . . ?
Fe1 S2 C7 O6 69.2(2) . . . . ?
Fe1 S2 C7 C8 -169.65(17) . . . . ?
Fe2 S1 C6 O6 6.9(3) . . . . ?
Fe2 S2 C7 O6 -6.0(2) . . . . ?
Fe2 S2 C7 C8 115.09(19) . . . . ?
Fe2 P1 C14 C15 -1.4(3) . . . . ?
Fe2 P1 C14 C19 175.1(2) . . . . ?
Fe2 P1 C20 C21 -52.1(3) . . . . ?
Fe2 P1 C20 C25 127.8(3) . . . . ?
Fe2 P1 C26 C27 122.7(2) . . . . ?
Fe2 P1 C26 C31 -54.4(3) . . . . ?
S2 C7 C8 C9 -90.4(3) . . . . ?
S2 C7 C8 C13 88.8(3) . . . . ?
P1 C14 C15 C16 178.6(2) . . . . ?
P1 C14 C19 C18 -179.8(2) . . . . ?
P1 C20 C21 C22 179.6(2) . . . . ?
P1 C20 C25 C24 179.9(3) . . . . ?
P1 C26 C27 C28 -177.9(2) . . . . ?
P1 C26 C31 C30 179.3(2) . . . . ?
O6 C7 C8 C9 33.5(4) . . . . ?
O6 C7 C8 C13 -147.2(3) . . . . ?
C6 O6 C7 S2 -71.3(3) . . . . ?
C6 O6 C7 C8 167.8(2) . . . . ?
C7 O6 C6 S1 71.1(3) . . . . ?
C7 C8 C9 C10 178.0(3) . . . . ?
C7 C8 C13 C12 -178.8(3) . . . . ?
C8 C9 C10 C11 1.7(5) . . . . ?
C9 C8 C13 C12 0.5(5) . . . . ?
C9 C10 C11 C12 -1.2(5) . . . . ?
C10 C11 C12 C13 0.4(5) . . . . ?
C11 C12 C13 C8 0.0(5) . . . . ?
C13 C8 C9 C10 -1.3(5) . . . . ?
C14 P1 C20 C21 76.1(3) . . . . ?
C14 P1 C20 C25 -103.9(3) . . . . ?
C14 P1 C26 C27 -10.3(3) . . . . ?
C14 P1 C26 C31 172.6(2) . . . . ?
C14 C15 C16 C17 0.5(5) . . . . ?
C15 C14 C19 C18 -3.1(4) . . . . ?
C15 C16 C17 C18 -1.8(5) . . . . ?
C16 C17 C18 C19 0.7(5) . . . . ?
C17 C18 C19 C14 1.8(5) . . . . ?
C19 C14 C15 C16 2.0(4) . . . . ?
C20 P1 C14 C15 -124.9(2) . . . . ?
C20 P1 C14 C19 51.7(3) . . . . ?
C20 P1 C26 C27 -114.7(3) . . . . ?
C20 P1 C26 C31 68.2(3) . . . . ?
C20 C21 C22 C23 0.2(5) . . . . ?
C21 C20 C25 C24 -0.2(5) . . . . ?
C21 C22 C23 C24 0.4(5) . . . . ?
C22 C23 C24 C25 -0.9(6) . . . . ?
C23 C24 C25 C20 0.9(6) . . . . ?
C25 C20 C21 C22 -0.3(5) . . . . ?
C26 P1 C14 C15 128.5(2) . . . . ?
C26 P1 C14 C19 -54.9(3) . . . . ?
C26 P1 C20 C21 -175.8(2) . . . . ?
C26 P1 C20 C25 4.1(3) . . . . ?
C26 C27 C28 C29 -0.7(5) . . . . ?
C27 C26 C31 C30 2.0(5) . . . . ?
C27 C28 C29 C30 1.0(5) . . . . ?
C28 C29 C30 C31 0.2(5) . . . . ?
C29 C30 C31 C26 -1.7(5) . . . . ?
C31 C26 C27 C28 -0.7(5) . . . . ?
